data_7215363
loop_
_publ_author_name
'Su, Shengqun'
'Qin, Chao'
'Song, Shuyan'
'Guo, Zhiyong'
'Deng, Ruiping'
'Chen, Wan'
'Song, Xuezhi'
'Wang, Song'
'Li, Guanghua'
'Zhang, Hongjie'

_publ_section_title
;
 Three three-dimensional anionic metal--organic frameworks with
 (4,8)-connected alb topology constructed from a semi-rigid ligand and
 polynuclear metal clusters
;
_journal_issue 20
_journal_name_full CrystEngComm
_journal_page_first 6057
_journal_paper_doi 10.1039/c1ce05149k
_journal_volume 13
_journal_year 2011
_chemical_formula_moiety 'C44 H46 Mn3 N4 O18'
_chemical_formula_sum 'C44 H46 Mn3 N4 O18'
_chemical_formula_weight 1083.67
_chemical_melting_point ?
_chemical_name_systematic
;
?
;
_space_group_IT_number 61
_symmetry_cell_setting orthorhombic
_symmetry_space_group_name_Hall '-P 2ac 2ab'
_symmetry_space_group_name_H-M 'P b c a'
_atom_sites_solution_hydrogens geom
_atom_sites_solution_primary direct
_atom_sites_solution_secondary difmap
_audit_creation_method SHELXL-97
_cell_angle_alpha 90.00
_cell_angle_beta 90.00
_cell_angle_gamma 90.00
_cell_formula_units_Z 4
_cell_length_a 16.2417(11)
_cell_length_b 10.7616(7)
_cell_length_c 25.6486(17)
_cell_measurement_reflns_used 4445
_cell_measurement_temperature 185(2)
_cell_measurement_theta_max 26.09
_cell_measurement_theta_min 1.59
_cell_volume 4483.0(5)
_computing_cell_refinement 'Bruker SMART'
_computing_data_collection 'Bruker SMART'
_computing_data_reduction 'Bruker SAINT'
_computing_molecular_graphics SHELXP-97
_computing_publication_material SHELXTL
_computing_structure_refinement 'SHELXL-97 (Sheldrick, 1997)'
_computing_structure_solution 'SHELXS-97 (Sheldrick, 1990)'
_diffrn_ambient_temperature 185(2)
_diffrn_detector_area_resol_mean 9.00cm
_diffrn_measured_fraction_theta_full 0.999
_diffrn_measured_fraction_theta_max 0.999
_diffrn_measurement_device_type 'CCD area detector'
_diffrn_measurement_method 'phi and omega scans'
_diffrn_radiation_monochromator graphite
_diffrn_radiation_source 'fine-focus sealed tube'
_diffrn_radiation_type MoK\a
_diffrn_radiation_wavelength 0.71073
_diffrn_reflns_av_R_equivalents 0.0540
_diffrn_reflns_av_sigmaI/netI 0.0397
_diffrn_reflns_limit_h_max 20
_diffrn_reflns_limit_h_min -19
_diffrn_reflns_limit_k_max 13
_diffrn_reflns_limit_k_min -12
_diffrn_reflns_limit_l_max 31
_diffrn_reflns_limit_l_min -28
_diffrn_reflns_number 23535
_diffrn_reflns_theta_full 26.09
_diffrn_reflns_theta_max 26.09
_diffrn_reflns_theta_min 1.59
_diffrn_standards_decay_% none
_diffrn_standards_interval_count none
_diffrn_standards_interval_time none
_diffrn_standards_number none
_exptl_absorpt_coefficient_mu 0.915
_exptl_absorpt_correction_T_max 0.8674
_exptl_absorpt_correction_T_min 0.8102
_exptl_absorpt_correction_type empirical
_exptl_absorpt_process_details SADABS
_exptl_crystal_colour colorless
_exptl_crystal_density_diffrn 1.606
_exptl_crystal_density_meas ?
_exptl_crystal_density_method 'not measured'
_exptl_crystal_description block
_exptl_crystal_F_000 2228
_exptl_crystal_size_max 0.24
_exptl_crystal_size_mid 0.21
_exptl_crystal_size_min 0.16
_refine_diff_density_max 1.399
_refine_diff_density_min -1.168
_refine_diff_density_rms 0.133
_refine_ls_extinction_method none
_refine_ls_goodness_of_fit_ref 1.031
_refine_ls_hydrogen_treatment constr
_refine_ls_matrix_type full
_refine_ls_number_parameters 319
_refine_ls_number_reflns 4445
_refine_ls_number_restraints 18
_refine_ls_restrained_S_all 1.035
_refine_ls_R_factor_all 0.0828
_refine_ls_R_factor_gt 0.0657
_refine_ls_shift/su_max 0.047
_refine_ls_shift/su_mean 0.002
_refine_ls_structure_factor_coef Fsqd
_refine_ls_weighting_details 'calc w=1/[\s^2^(Fo^2^)+(0.1099P)^2^+24.4574P] where P=(Fo^2^+2Fc^2^)/3'
_refine_ls_weighting_scheme calc
_refine_ls_wR_factor_gt 0.1890
_refine_ls_wR_factor_ref 0.2036
_reflns_number_gt 3500
_reflns_number_total 4445
_reflns_threshold_expression >2sigma(I)
_cod_data_source_file c1ce05149k.txt
_cod_data_source_block 2
_cod_depositor_comments
;
The following automatic conversions were performed:

'_chemical_melting_point' value 'not measured' was changed to '?' -
the value is undefined or not given.

'_symmetry_cell_setting' value
'Orthorhombic' changed to 'orthorhombic' according to
/usr/data/users/saulius/automatic-downloads/retrospective/RSC/lib/dictionaries/cif_core.dic
dictionary named 'cif_core.dic' version 2.4.2 from 2011-04-26.

Automatic conversion script
Id: cif_fix_values 2281 2013-09-26 08:29:07Z andrius 

The following automatic conversions were performed:

'_exptl_crystal_density_meas' value 'none' was changed to '?' - the
value is perceived as not measured.

Automatic conversion script
Id: cif_fix_values 3008 2015-01-20 13:52:24Z robertas 
;
_cod_original_sg_symbol_H-M Pbca
_cod_database_code 7215363

loop_
_symmetry_equiv_pos_as_xyz
'x, y, z'
'-x+1/2, -y, z+1/2'
'-x, y+1/2, -z+1/2'
'x+1/2, -y+1/2, -z'
'-x, -y, -z'
'x-1/2, y, -z-1/2'
'x, -y-1/2, z-1/2'
'-x-1/2, y-1/2, z'

loop_
_atom_site_label
_atom_site_type_symbol
_atom_site_fract_x
_atom_site_fract_y
_atom_site_fract_z
_atom_site_U_iso_or_equiv
_atom_site_adp_type
_atom_site_occupancy
_atom_site_symmetry_multiplicity
_atom_site_calc_flag
_atom_site_refinement_flags
Mn1 Mn 0.06817(4) 0.34777(6) 0.38048(3) 0.0146(2) Uani 1 1 d .
Mn2 Mn 0.0000 0.5000 0.5000 0.0128(3) Uani 1 2 d S
C1 C 0.2341(3) 0.3950(4) 0.49978(17) 0.0159(9) Uani 1 1 d .
C2 C 0.3035(3) 0.3205(4) 0.50461(18) 0.0166(9) Uani 1 1 d .
H2A H 0.3142 0.2570 0.4798 0.020 Uiso 1 1 calc R
C3 C 0.3575(3) 0.3396(4) 0.54635(18) 0.0176(10) Uani 1 1 d .
C4 C 0.3390(3) 0.4279(4) 0.58400(18) 0.0174(9) Uani 1 1 d .
H4A H 0.3750 0.4388 0.6128 0.021 Uiso 1 1 calc R
C5 C 0.2687(3) 0.5005(4) 0.58020(17) 0.0158(9) Uani 1 1 d .
C6 C 0.2183(3) 0.4868(4) 0.53659(17) 0.0163(9) Uani 1 1 d .
H6A H 0.1726 0.5408 0.5319 0.020 Uiso 1 1 calc R
C7 C 0.2395(3) 0.5849(4) 0.62357(17) 0.0181(10) Uani 1 1 d .
H7A H 0.2124 0.5328 0.6504 0.022 Uiso 1 1 calc R
H7B H 0.1972 0.6413 0.6091 0.022 Uiso 1 1 calc R
C8 C 0.3046(3) 0.6636(4) 0.65044(18) 0.0161(9) Uani 1 1 d .
C9 C 0.3503(3) 0.7507(4) 0.62256(17) 0.0167(9) Uani 1 1 d .
H9A H 0.3439 0.7565 0.5858 0.020 Uiso 1 1 calc R
C10 C 0.4051(3) 0.8293(4) 0.64796(17) 0.0159(9) Uani 1 1 d .
C11 C 0.4164(3) 0.8184(5) 0.70217(18) 0.0186(10) Uani 1 1 d .
H11A H 0.4531 0.8725 0.7200 0.022 Uiso 1 1 calc R
C12 C 0.3735(3) 0.7282(4) 0.72909(17) 0.0178(9) Uani 1 1 d .
C13 C 0.3173(3) 0.6537(4) 0.70357(18) 0.0170(9) Uani 1 1 d .
H13A H 0.2866 0.5943 0.7229 0.020 Uiso 1 1 calc R
C14 C 0.1741(3) 0.3753(4) 0.45610(17) 0.0169(9) Uani 1 1 d .
C15 C 0.4326(3) 0.2577(4) 0.55123(17) 0.0157(9) Uani 1 1 d .
C16 C 0.4529(3) 0.9246(4) 0.61705(18) 0.0181(10) Uani 1 1 d .
C17 C 0.3891(3) 0.7066(5) 0.78657(18) 0.0186(10) Uani 1 1 d .
O1 O 0.11018(19) 0.4438(3) 0.45348(12) 0.0183(7) Uani 1 1 d .
O2 O 0.1862(2) 0.2929(3) 0.42255(13) 0.0256(8) Uani 1 1 d .
O3 O 0.4406(2) 0.1724(3) 0.51900(14) 0.0218(8) Uani 1 1 d .
O4 O 0.4822(2) 0.2808(3) 0.58811(14) 0.0245(8) Uani 1 1 d .
O5 O 0.4561(2) 0.9091(3) 0.56875(13) 0.0228(8) Uani 1 1 d .
O6 O 0.4863(2) 1.0120(3) 0.64209(14) 0.0268(8) Uani 1 1 d .
O7 O 0.4349(2) 0.7795(3) 0.81156(13) 0.0256(8) Uani 1 1 d .
O8 O 0.3574(3) 0.6146(4) 0.80836(14) 0.0334(10) Uani 1 1 d .
C18 C 0.6647(8) 0.4881(11) 0.6164(6) 0.111(4) Uani 1 1 d U
H18A H 0.6811 0.4356 0.6458 0.167 Uiso 1 1 calc R
H18B H 0.6937 0.5678 0.6184 0.167 Uiso 1 1 calc R
H18C H 0.6787 0.4464 0.5836 0.167 Uiso 1 1 calc R
C19 C 0.5355(8) 0.5914(10) 0.5774(5) 0.103(4) Uani 1 1 d .
H19A H 0.4762 0.6030 0.5824 0.154 Uiso 1 1 calc R
H19B H 0.5455 0.5525 0.5435 0.154 Uiso 1 1 calc R
H19C H 0.5631 0.6723 0.5787 0.154 Uiso 1 1 calc R
C20 C 0.608(2) 0.618(3) 0.7714(14) 0.041(2) Uani 0.25 1 d PU
C20' C 0.5869(7) 0.6435(9) 0.7552(4) 0.041(2) Uani 0.75 1 d PU
C21 C 0.6292(8) 0.8437(11) 0.7858(5) 0.062(3) Uani 0.75 1 d P
C21' C 0.588(3) 0.898(4) 0.7809(15) 0.062(3) Uani 0.25 1 d P
C22 C 0.6469(9) 0.7933(14) 0.6878(6) 0.135(6) Uani 1 1 d .
N1 N 0.5677(5) 0.5118(9) 0.6186(4) 0.095(3) Uani 1 1 d .
H1A H 0.5413 0.4363 0.6170 0.114 Uiso 1 1 calc R
H1B H 0.5551 0.5471 0.6503 0.114 Uiso 1 1 calc R
N2 N 0.6199(5) 0.7554(8) 0.7435(3) 0.085(2) Uani 1 1 d .
O9 O 0.5640(7) 0.5758(8) 0.7151(4) 0.129(4) Uani 1 1 d .

loop_
_atom_site_aniso_label
_atom_site_aniso_U_11
_atom_site_aniso_U_22
_atom_site_aniso_U_33
_atom_site_aniso_U_23
_atom_site_aniso_U_13
_atom_site_aniso_U_12
Mn1 0.0148(4) 0.0180(4) 0.0108(4) -0.0025(3) -0.0001(3) -0.0005(3)
Mn2 0.0139(5) 0.0142(5) 0.0103(5) -0.0012(4) -0.0010(3) 0.0002(4)
C1 0.015(2) 0.019(2) 0.013(2) 0.0000(18) 0.0005(17) -0.0032(18)
C2 0.018(2) 0.017(2) 0.015(2) -0.0004(17) -0.0006(18) -0.0007(18)
C3 0.017(2) 0.017(2) 0.018(2) 0.0005(18) 0.0007(18) 0.0020(18)
C4 0.018(2) 0.019(2) 0.016(2) 0.0002(18) -0.0021(18) -0.0011(19)
C5 0.017(2) 0.015(2) 0.015(2) -0.0010(17) -0.0005(17) -0.0014(18)
C6 0.015(2) 0.018(2) 0.016(2) 0.0007(18) -0.0013(17) 0.0008(18)
C7 0.017(2) 0.022(2) 0.015(2) -0.0030(19) -0.0031(18) 0.0031(19)
C8 0.015(2) 0.014(2) 0.019(2) -0.0024(18) -0.0007(18) 0.0023(18)
C9 0.023(2) 0.016(2) 0.011(2) 0.0011(17) -0.0008(17) 0.0045(19)
C10 0.016(2) 0.019(2) 0.013(2) 0.0018(17) 0.0025(17) 0.0030(18)
C11 0.019(2) 0.022(2) 0.015(2) -0.0003(19) -0.0032(18) -0.0005(19)
C12 0.021(2) 0.018(2) 0.014(2) 0.0010(18) 0.0009(18) 0.0020(19)
C13 0.021(2) 0.017(2) 0.013(2) 0.0025(17) 0.0012(18) -0.0010(19)
C14 0.016(2) 0.020(2) 0.015(2) 0.0002(18) 0.0020(18) -0.0007(18)
C15 0.017(2) 0.016(2) 0.014(2) 0.0023(18) 0.0003(17) 0.0009(18)
C16 0.019(2) 0.018(2) 0.018(2) 0.0033(18) 0.0018(18) 0.0008(19)
C17 0.019(2) 0.019(2) 0.018(2) 0.0018(19) -0.0005(19) 0.0005(19)
O1 0.0152(16) 0.0268(19) 0.0131(15) -0.0029(13) -0.0031(12) 0.0030(14)
O2 0.0235(18) 0.031(2) 0.0224(18) -0.0114(15) -0.0057(14) 0.0076(15)
O3 0.0215(17) 0.0210(18) 0.0230(18) -0.0064(14) -0.0024(14) 0.0055(14)
O4 0.0254(18) 0.0233(19) 0.0247(18) -0.0061(15) -0.0098(15) 0.0080(15)
O5 0.0281(18) 0.0256(19) 0.0146(16) 0.0030(14) 0.0028(14) -0.0055(15)
O6 0.038(2) 0.0234(19) 0.0189(18) -0.0009(15) 0.0053(15) -0.0110(16)
O7 0.036(2) 0.0259(19) 0.0147(17) 0.0028(14) -0.0080(14) -0.0091(16)
O8 0.044(2) 0.039(2) 0.0176(18) 0.0102(16) -0.0074(16) -0.0204(19)
C18 0.091(7) 0.090(7) 0.153(9) 0.020(6) 0.044(6) 0.009(6)
C19 0.108(9) 0.070(7) 0.129(10) 0.021(7) 0.029(8) 0.002(7)
C20 0.046(5) 0.032(4) 0.045(5) -0.009(4) 0.013(4) -0.005(4)
C20' 0.046(5) 0.032(4) 0.045(5) -0.009(4) 0.013(4) -0.005(4)
C21 0.076(9) 0.053(7) 0.055(6) -0.023(6) 0.012(6) -0.025(5)
C21' 0.076(9) 0.053(7) 0.055(6) -0.023(6) 0.012(6) -0.025(5)
C22 0.127(11) 0.124(11) 0.155(13) 0.084(10) 0.046(10) 0.000(9)
N1 0.084(6) 0.095(7) 0.105(7) 0.031(6) 0.007(5) -0.035(5)
N2 0.079(5) 0.090(6) 0.087(6) -0.009(5) 0.005(5) 0.008(5)
O9 0.211(11) 0.073(5) 0.103(6) -0.006(5) 0.007(6) -0.017(6)

loop_
_atom_type_symbol
_atom_type_description
_atom_type_scat_dispersion_real
_atom_type_scat_dispersion_imag
_atom_type_scat_source
C C 0.0033 0.0016 'International Tables Vol C Tables 4.2.6.8 and 6.1.1.4'
H H 0.0000 0.0000 'International Tables Vol C Tables 4.2.6.8 and 6.1.1.4'
N N 0.0061 0.0033 'International Tables Vol C Tables 4.2.6.8 and 6.1.1.4'
O O 0.0106 0.0060 'International Tables Vol C Tables 4.2.6.8 and 6.1.1.4'
Mn Mn 0.3368 0.7283 'International Tables Vol C Tables 4.2.6.8 and 6.1.1.4'

loop_
_geom_angle_atom_site_label_1
_geom_angle_atom_site_label_2
_geom_angle_atom_site_label_3
_geom_angle
_geom_angle_site_symmetry_1
_geom_angle_site_symmetry_3
O6 Mn1 O4 98.99(15) 4_466 4_456
O6 Mn1 O7 102.06(14) 4_466 2_564
O4 Mn1 O7 83.47(13) 4_456 2_564
O6 Mn1 O1 95.28(13) 4_466 .
O4 Mn1 O1 100.56(13) 4_456 .
O7 Mn1 O1 161.39(13) 2_564 .
O6 Mn1 O8 89.11(16) 4_466 2_564
O4 Mn1 O8 141.58(14) 4_456 2_564
O7 Mn1 O8 58.12(13) 2_564 2_564
O1 Mn1 O8 116.11(13) . 2_564
O6 Mn1 O2 148.52(14) 4_466 .
O4 Mn1 O2 101.83(15) 4_456 .
O7 Mn1 O2 103.54(13) 2_564 .
O1 Mn1 O2 57.88(12) . .
O8 Mn1 O2 89.07(15) 2_564 .
O6 Mn1 C17 94.38(15) 4_466 2_564
O4 Mn1 C17 112.58(14) 4_456 2_564
O7 Mn1 C17 29.22(14) 2_564 2_564
O1 Mn1 C17 143.45(14) . 2_564
O8 Mn1 C17 29.02(14) 2_564 2_564
O2 Mn1 C17 99.07(14) . 2_564
O6 Mn1 C14 122.88(15) 4_466 .
O4 Mn1 C14 103.04(15) 4_456 .
O7 Mn1 C14 132.17(15) 2_564 .
O1 Mn1 C14 29.24(13) . .
O8 Mn1 C14 103.68(14) 2_564 .
O2 Mn1 C14 28.64(13) . .
C17 Mn1 C14 122.93(15) 2_564 .
O5 Mn2 O5 180.00 8_655 4_466
O5 Mn2 O3 93.37(14) 8_655 8_665
O5 Mn2 O3 86.63(14) 4_466 8_665
O5 Mn2 O3 86.63(14) 8_655 4_456
O5 Mn2 O3 93.37(14) 4_466 4_456
O3 Mn2 O3 180.000 8_665 4_456
O5 Mn2 O1 87.16(12) 8_655 5_566
O5 Mn2 O1 92.84(12) 4_466 5_566
O3 Mn2 O1 90.25(13) 8_665 5_566
O3 Mn2 O1 89.75(13) 4_456 5_566
O5 Mn2 O1 92.84(12) 8_655 .
O5 Mn2 O1 87.16(12) 4_466 .
O3 Mn2 O1 89.75(13) 8_665 .
O3 Mn2 O1 90.25(13) 4_456 .
O1 Mn2 O1 180.00 5_566 .
C6 C1 C2 120.0(4) . .
C6 C1 C14 119.2(4) . .
C2 C1 C14 120.8(4) . .
C1 C2 C3 119.4(4) . .
C4 C3 C2 119.9(4) . .
C4 C3 C15 121.1(4) . .
C2 C3 C15 118.9(4) . .
C5 C4 C3 121.0(4) . .
C4 C5 C6 118.7(4) . .
C4 C5 C7 123.0(4) . .
C6 C5 C7 118.1(4) . .
C1 C6 C5 120.8(4) . .
C5 C7 C8 116.8(4) . .
C13 C8 C9 118.6(4) . .
C13 C8 C7 120.5(4) . .
C9 C8 C7 120.9(4) . .
C10 C9 C8 120.7(4) . .
C9 C10 C11 119.7(4) . .
C9 C10 C16 119.7(4) . .
C11 C10 C16 120.5(4) . .
C12 C11 C10 119.1(4) . .
C13 C12 C11 120.4(4) . .
C13 C12 C17 118.9(4) . .
C11 C12 C17 120.7(4) . .
C12 C13 C8 121.4(4) . .
O2 C14 O1 120.1(4) . .
O2 C14 C1 120.8(4) . .
O1 C14 C1 119.1(4) . .
O2 C14 Mn1 60.8(2) . .
O1 C14 Mn1 59.3(2) . .
C1 C14 Mn1 178.3(3) . .
O3 C15 O4 125.1(4) . .
O3 C15 C3 117.4(4) . .
O4 C15 C3 117.5(4) . .
O5 C16 O6 125.9(5) . .
O5 C16 C10 116.8(4) . .
O6 C16 C10 117.4(4) . .
O7 C17 O8 120.8(4) . .
O7 C17 C12 120.0(4) . .
O8 C17 C12 119.2(4) . .
O7 C17 Mn1 60.4(2) . 2_565
O8 C17 Mn1 60.8(2) . 2_565
C12 C17 Mn1 172.5(3) . 2_565
C14 O1 Mn2 141.3(3) . .
C14 O1 Mn1 91.5(3) . .
Mn2 O1 Mn1 109.07(13) . .
C14 O2 Mn1 90.6(3) . .
C15 O3 Mn2 146.8(3) . 4_556
C15 O4 Mn1 125.0(3) . 4_556
C16 O5 Mn2 140.3(3) . 4_566
C16 O6 Mn1 132.0(3) . 4_566
C17 O7 Mn1 90.4(3) . 2_565
C17 O8 Mn1 90.2(3) . 2_565
C20' C20 N2 51(3) . .
C20' C20 O9 44(3) . .
N2 C20 O9 85.3(17) . .
C20 C20' O9 117(4) . .
C20 C20' N2 109(4) . .
O9 C20' N2 115.6(9) . .
C21' C21 N2 104(3) . .
C21 C21' N2 48(2) . .
C19 N1 C18 115.0(9) . .
C20' N2 C21 117.4(9) . .
C20' N2 C22 123.4(10) . .
C21 N2 C22 119.2(10) . .
C20' N2 C20 20.4(13) . .
C21 N2 C20 105.9(14) . .
C22 N2 C20 131.8(15) . .
C20' N2 C21' 120.2(13) . .
C21 N2 C21' 27.7(13) . .
C22 N2 C21' 109.4(15) . .
C20 N2 C21' 118.6(18) . .
C20' O9 C20 18.9(13) . .

loop_
_geom_bond_atom_site_label_1
_geom_bond_atom_site_label_2
_geom_bond_distance
_geom_bond_site_symmetry_2
Mn1 O6 2.094(4) 4_466
Mn1 O4 2.125(3) 4_456
Mn1 O7 2.237(4) 2_564
Mn1 O1 2.245(3) .
Mn1 O8 2.247(4) 2_564
Mn1 O2 2.277(3) .
Mn1 C17 2.574(5) 2_564
Mn1 C14 2.610(5) .
Mn2 O5 2.139(3) 8_655
Mn2 O5 2.139(3) 4_466
Mn2 O3 2.147(3) 8_665
Mn2 O3 2.147(3) 4_456
Mn2 O1 2.234(3) 5_566
Mn2 O1 2.234(3) .
C1 C6 1.391(6) .
C1 C2 1.388(7) .
C1 C14 1.500(6) .
C2 C3 1.399(7) .
C3 C4 1.388(7) .
C3 C15 1.511(6) .
C4 C5 1.388(6) .
C5 C6 1.393(6) .
C5 C7 1.512(6) .
C7 C8 1.520(6) .
C8 C13 1.382(6) .
C8 C9 1.393(7) .
C9 C10 1.390(7) .
C10 C11 1.407(7) .
C10 C16 1.511(6) .
C11 C12 1.380(7) .
C12 C13 1.381(7) .
C12 C17 1.514(6) .
C14 O2 1.251(6) .
C14 O1 1.275(6) .
C15 O3 1.242(6) .
C15 O4 1.266(6) .
C16 O5 1.251(6) .
C16 O6 1.261(6) .
C17 O7 1.257(6) .
C17 O8 1.249(6) .
C17 Mn1 2.574(5) 2_565
O3 Mn2 2.147(3) 4_556
O4 Mn1 2.125(3) 4_556
O5 Mn2 2.139(3) 4_566
O6 Mn1 2.094(4) 4_566
O7 Mn1 2.237(4) 2_565
O8 Mn1 2.247(4) 2_565
C18 N1 1.596(15) .
C19 N1 1.457(14) .
C20 C20' 0.61(3) .
C20 N2 1.65(4) .
C20 O9 1.68(4) .
C20' O9 1.314(14) .
C20' N2 1.352(13) .
C21 C21' 0.91(4) .
C21 N2 1.450(13) .
C21' N2 1.89(4) .
C22 N2 1.549(15) .
